data_4081409
loop_
_publ_author_name
'Wagner, Michael'
'Dietz, Christina'
'Bou\<ska, Marek'
'Dost\'al, Libor'
'Pad\(elkov\'a, Zde\<nka'
'Jambor, Roman'
'Jurkschat, Klaus'

_publ_section_title
;
 Reactivity of Organotin(I) Dimers RSnSnR (R = 2,6-(Me2NCH2)2C6H3,
 4-t-Bu-2,6-{P(O)(O-i-Pr)2}2C6H2) with Diaryl Dichalcogenides, ArEEAr
 (E = S, Se, Te; Ar = Ph, 2-C5H4N): Control of Secondary
 Sn&#x00B7;&#x00B7;&#x00B7;Sn Interactions by Intramolecular
 Coordination and Identity of the Aryl Chalcogenate
;
_journal_issue 17
_journal_name_full Organometallics
_journal_page_first 4973
_journal_paper_doi 10.1021/om400694z
_journal_volume 32
_journal_year 2013
_chemical_formula_moiety 'C28 H44 O6 P2 Se Sn'
_chemical_formula_sum 'C28 H44 O6 P2 Se Sn'
_chemical_formula_weight 736.22
_chemical_name_systematic
;
{[2,6-Bis(diisopropoxyphosphonyl)-4-tert-butyl]phenyl}
tin(II)selenophenolate
;
_space_group_IT_number 2
_symmetry_cell_setting triclinic
_symmetry_space_group_name_Hall '-P 1'
_symmetry_space_group_name_H-M 'P -1'
_atom_sites_solution_hydrogens geom
_atom_sites_solution_primary direct
_atom_sites_solution_secondary difmap
_audit_creation_method SHELXL-97
_cell_angle_alpha 86.287(3)
_cell_angle_beta 65.992(4)
_cell_angle_gamma 62.447(4)
_cell_formula_units_Z 2
_cell_length_a 12.0217(5)
_cell_length_b 12.3852(5)
_cell_length_c 13.9837(5)
_cell_measurement_reflns_used 12459
_cell_measurement_temperature 173(2)
_cell_measurement_theta_max 29.1615
_cell_measurement_theta_min 2.1891
_cell_volume 1666.52(15)
_computing_cell_refinement 'CrysAlisPro, Oxford Diffraction Ltd., Version 1.171.33.55''
_computing_data_collection 'CrysAlisPro, Oxford Diffraction Ltd., Version 1.171.33.55''
_computing_data_reduction 'CrysAlisPro, Oxford Diffraction Ltd., Version 1.171.33.55''
_computing_molecular_graphics 'SHELXP-97 (Sheldrick, 1997)'
_computing_publication_material 'enCIFer Version 1.4'
_computing_structure_refinement 'SHELXL-97 (Sheldrick, 1997)'
_computing_structure_solution 'SHELXS-97 (Sheldrick, 1990)'
_diffrn_ambient_temperature 173(2)
_diffrn_measured_fraction_theta_full 0.999
_diffrn_measured_fraction_theta_max 0.999
_diffrn_measurement_device 'XcaliburS CCD Diffractometer'
_diffrn_measurement_method '\w und \y scan'
_diffrn_radiation_monochromator graphite
_diffrn_radiation_source 'fine-focus sealed tube'
_diffrn_radiation_type MoK\a
_diffrn_radiation_wavelength 0.71073
_diffrn_reflns_av_R_equivalents 0.0334
_diffrn_reflns_av_sigmaI/netI 0.0421
_diffrn_reflns_limit_h_max 14
_diffrn_reflns_limit_h_min -14
_diffrn_reflns_limit_k_max 14
_diffrn_reflns_limit_k_min -14
_diffrn_reflns_limit_l_max 16
_diffrn_reflns_limit_l_min -16
_diffrn_reflns_number 22365
_diffrn_reflns_theta_full 25.50
_diffrn_reflns_theta_max 25.50
_diffrn_reflns_theta_min 2.19
_exptl_absorpt_coefficient_mu 1.990
_exptl_absorpt_correction_T_max 1.00000
_exptl_absorpt_correction_T_min 0.86993
_exptl_absorpt_correction_type multi-scan
_exptl_absorpt_process_details
;
CrysAlisPro, Oxford Diffraction Ltd.,
Version 1.171.33.55 (release 05-01-2010 CrysAlis171 .NET)
(compiled Jan  5 2010,16:28:46)
Empirical absorption correction using spherical harmonics,
 implemented in SCALE3 ABSPACK scaling algorithm.
;
_exptl_crystal_colour yellow
_exptl_crystal_density_diffrn 1.467
_exptl_crystal_density_method 'not measured'
_exptl_crystal_description block
_exptl_crystal_F_000 748
_exptl_crystal_size_max 0.30
_exptl_crystal_size_mid 0.18
_exptl_crystal_size_min 0.14
_refine_diff_density_max 0.468
_refine_diff_density_min -0.425
_refine_diff_density_rms 0.060
_refine_ls_extinction_method none
_refine_ls_goodness_of_fit_ref 0.886
_refine_ls_hydrogen_treatment constr
_refine_ls_matrix_type full
_refine_ls_number_parameters 343
_refine_ls_number_reflns 6191
_refine_ls_number_restraints 0
_refine_ls_restrained_S_all 0.886
_refine_ls_R_factor_all 0.0323
_refine_ls_R_factor_gt 0.0224
_refine_ls_shift/su_max 0.001
_refine_ls_shift/su_mean 0.000
_refine_ls_structure_factor_coef Fsqd
_refine_ls_weighting_details 'calc w=1/[\s^2^(Fo^2^)+(0.0239P)^2^+0.0000P] where P=(Fo^2^+2Fc^2^)/3'
_refine_ls_weighting_scheme calc
_refine_ls_wR_factor_gt 0.0454
_refine_ls_wR_factor_ref 0.0464
_reflns_number_gt 4937
_reflns_number_total 6191
_reflns_threshold_expression >2sigma(I)
_cod_data_source_file om400694z_si_002.cif
_cod_data_source_block compound6
_cod_original_cell_volume 1666.52(11)
_cod_database_code 4081409

loop_
_symmetry_equiv_pos_as_xyz
'x, y, z'
'-x, -y, -z'

loop_
_atom_site_label
_atom_site_type_symbol
_atom_site_fract_x
_atom_site_fract_y
_atom_site_fract_z
_atom_site_U_iso_or_equiv
_atom_site_adp_type
_atom_site_occupancy
_atom_site_symmetry_multiplicity
_atom_site_calc_flag
_atom_site_refinement_flags
Sn1 Sn 0.940553(16) 0.062478(14) 0.145898(13) 0.01792(5) Uani 1 1 d .
Se1 Se 0.86072(3) 0.16846(2) 0.336523(19) 0.02803(7) Uani 1 1 d .
P1 P 1.00344(6) -0.22010(5) 0.21563(5) 0.01785(14) Uani 1 1 d .
O1 O 1.07630(15) -0.14638(13) 0.17652(12) 0.0231(4) Uani 1 1 d .
O1' O 1.01525(15) -0.28351(13) 0.31350(12) 0.0230(4) Uani 1 1 d .
O1'' O 1.06263(15) -0.33911(12) 0.13900(12) 0.0209(4) Uani 1 1 d .
P2 P 0.60356(6) 0.21282(5) 0.19426(5) 0.01911(14) Uani 1 1 d .
O2 O 0.72758(16) 0.23004(13) 0.14550(12) 0.0240(4) Uani 1 1 d .
O2' O 0.48466(16) 0.30313(13) 0.29736(12) 0.0257(4) Uani 1 1 d .
O2'' O 0.52910(15) 0.23218(13) 0.12003(12) 0.0209(4) Uani 1 1 d .
C1 C 0.7877(2) -0.00662(18) 0.21498(16) 0.0151(5) Uani 1 1 d .
C2 C 0.8247(2) -0.12434(19) 0.24429(16) 0.0152(5) Uani 1 1 d .
C3 C 0.7291(2) -0.16614(19) 0.28941(17) 0.0181(5) Uani 1 1 d .
H3A H 0.7580 -0.2441 0.3093 0.022 Uiso 1 1 calc R
C4 C 0.5912(2) -0.09603(19) 0.30624(17) 0.0174(5) Uani 1 1 d .
C5 C 0.5544(2) 0.01975(19) 0.27510(17) 0.0184(5) Uani 1 1 d .
H5A H 0.4636 0.0695 0.2839 0.022 Uiso 1 1 calc R
C6 C 0.6493(2) 0.06315(19) 0.23132(17) 0.0167(5) Uani 1 1 d .
C7 C 0.4891(2) -0.1444(2) 0.3607(2) 0.0248(6) Uani 1 1 d .
C8 C 0.4608(3) -0.1403(3) 0.4780(2) 0.0501(8) Uani 1 1 d .
H8A H 0.5466 -0.1880 0.4841 0.075 Uiso 1 1 calc R
H8B H 0.3995 -0.1738 0.5136 0.075 Uiso 1 1 calc R
H8C H 0.4186 -0.0565 0.5098 0.075 Uiso 1 1 calc R
C9 C 0.5493(3) -0.2773(2) 0.3122(3) 0.0515(9) Uani 1 1 d .
H9A H 0.5675 -0.2805 0.2386 0.077 Uiso 1 1 calc R
H9B H 0.4840 -0.3066 0.3486 0.077 Uiso 1 1 calc R
H9C H 0.6341 -0.3283 0.3188 0.077 Uiso 1 1 calc R
C10 C 0.3510(3) -0.0678(2) 0.3534(2) 0.0421(7) Uani 1 1 d .
H10A H 0.3667 -0.0697 0.2803 0.063 Uiso 1 1 calc R
H10B H 0.3095 0.0158 0.3854 0.063 Uiso 1 1 calc R
H10C H 0.2900 -0.1015 0.3898 0.063 Uiso 1 1 calc R
C11 C 0.9490(3) -0.2111(2) 0.41885(19) 0.0311(6) Uani 1 1 d .
H11A H 0.8663 -0.1348 0.4250 0.037 Uiso 1 1 calc R
C12 C 1.0481(3) -0.1799(3) 0.4328(2) 0.0473(8) Uani 1 1 d .
H12A H 1.0705 -0.1294 0.3814 0.071 Uiso 1 1 calc R
H12B H 1.1312 -0.2544 0.4233 0.071 Uiso 1 1 calc R
H12C H 1.0063 -0.1359 0.5028 0.071 Uiso 1 1 calc R
C13 C 0.9062(3) -0.2896(3) 0.4957(2) 0.0586(9) Uani 1 1 d .
H13A H 0.8429 -0.3059 0.4821 0.088 Uiso 1 1 calc R
H13B H 0.8616 -0.2472 0.5666 0.088 Uiso 1 1 calc R
H13C H 0.9866 -0.3659 0.4876 0.088 Uiso 1 1 calc R
C14 C 1.0846(2) -0.3343(2) 0.02726(17) 0.0252(6) Uani 1 1 d .
H14A H 1.0990 -0.2635 0.0040 0.030 Uiso 1 1 calc R
C15 C 1.2143(3) -0.4515(2) -0.0344(2) 0.0416(7) Uani 1 1 d .
H15A H 1.2905 -0.4546 -0.0251 0.062 Uiso 1 1 calc R
H15B H 1.2335 -0.4540 -0.1081 0.062 Uiso 1 1 calc R
H15C H 1.2016 -0.5208 -0.0092 0.062 Uiso 1 1 calc R
C16 C 0.9598(3) -0.3213(2) 0.0175(2) 0.0409(7) Uani 1 1 d .
H16A H 0.8807 -0.2446 0.0578 0.061 Uiso 1 1 calc R
H16B H 0.9429 -0.3882 0.0439 0.061 Uiso 1 1 calc R
H16C H 0.9757 -0.3226 -0.0556 0.061 Uiso 1 1 calc R
C21 C 0.4572(3) 0.4312(2) 0.3148(2) 0.0325(6) Uani 1 1 d .
H21A H 0.5458 0.4321 0.2872 0.039 Uiso 1 1 calc R
C22 C 0.3863(3) 0.4699(2) 0.4308(2) 0.0561(10) Uani 1 1 d .
H22A H 0.4454 0.4167 0.4624 0.084 Uiso 1 1 calc R
H22B H 0.3016 0.4651 0.4589 0.084 Uiso 1 1 calc R
H22C H 0.3657 0.5532 0.4463 0.084 Uiso 1 1 calc R
C23 C 0.3754(4) 0.5095(2) 0.2576(2) 0.0647(11) Uani 1 1 d .
H23A H 0.4282 0.4804 0.1829 0.097 Uiso 1 1 calc R
H23B H 0.3546 0.5932 0.2715 0.097 Uiso 1 1 calc R
H23C H 0.2905 0.5055 0.2815 0.097 Uiso 1 1 calc R
C24 C 0.6127(3) 0.1841(2) 0.00631(19) 0.0321(6) Uani 1 1 d .
H24A H 0.7107 0.1524 -0.0101 0.039 Uiso 1 1 calc R
C25 C 0.5707(4) 0.2861(3) -0.0526(2) 0.0715(11) Uani 1 1 d .
H25A H 0.5875 0.3489 -0.0344 0.107 Uiso 1 1 calc R
H25B H 0.4738 0.3198 -0.0347 0.107 Uiso 1 1 calc R
H25C H 0.6234 0.2565 -0.1272 0.107 Uiso 1 1 calc R
C26 C 0.5921(4) 0.0815(3) -0.0169(3) 0.0888(14) Uani 1 1 d .
H26A H 0.6215 0.0180 0.0242 0.133 Uiso 1 1 calc R
H26B H 0.6458 0.0486 -0.0909 0.133 Uiso 1 1 calc R
H26C H 0.4957 0.1113 0.0011 0.133 Uiso 1 1 calc R
C30 C 0.9711(2) 0.2497(2) 0.28957(17) 0.0205(5) Uani 1 1 d .
C31 C 0.9088(3) 0.3772(2) 0.3008(2) 0.0352(7) Uani 1 1 d .
H31A H 0.8126 0.4236 0.3310 0.042 Uiso 1 1 calc R
C32 C 0.9890(4) 0.4351(3) 0.2675(2) 0.0536(9) Uani 1 1 d .
H32A H 0.9461 0.5206 0.2755 0.064 Uiso 1 1 calc R
C33 C 1.1307(4) 0.3691(3) 0.2227(2) 0.0534(9) Uani 1 1 d .
H33A H 1.1841 0.4091 0.2004 0.064 Uiso 1 1 calc R
C34 C 1.1918(3) 0.2443(3) 0.2115(2) 0.0459(8) Uani 1 1 d .
H34A H 1.2880 0.1984 0.1810 0.055 Uiso 1 1 calc R
C35 C 1.1135(3) 0.1845(2) 0.2446(2) 0.0311(6) Uani 1 1 d .
H35A H 1.1576 0.0988 0.2365 0.037 Uiso 1 1 calc R

loop_
_atom_site_aniso_label
_atom_site_aniso_U_11
_atom_site_aniso_U_22
_atom_site_aniso_U_33
_atom_site_aniso_U_23
_atom_site_aniso_U_13
_atom_site_aniso_U_12
Sn1 0.01866(9) 0.02102(9) 0.01753(9) 0.00494(6) -0.00639(7) -0.01350(7)
Se1 0.03417(16) 0.03964(15) 0.01871(14) 0.00352(11) -0.00675(12) -0.02779(13)
P1 0.0151(3) 0.0168(3) 0.0204(3) 0.0034(2) -0.0072(3) -0.0071(3)
O1 0.0157(8) 0.0194(8) 0.0330(10) 0.0031(7) -0.0080(8) -0.0094(7)
O1' 0.0238(9) 0.0222(8) 0.0184(9) 0.0022(7) -0.0109(8) -0.0058(7)
O1'' 0.0235(9) 0.0178(8) 0.0172(9) 0.0024(7) -0.0064(7) -0.0085(7)
P2 0.0187(3) 0.0171(3) 0.0205(3) 0.0068(3) -0.0076(3) -0.0090(3)
O2 0.0235(9) 0.0221(8) 0.0313(10) 0.0136(7) -0.0138(8) -0.0141(7)
O2' 0.0297(10) 0.0176(8) 0.0234(10) 0.0029(7) -0.0059(8) -0.0110(7)
O2'' 0.0180(9) 0.0221(8) 0.0176(9) 0.0048(7) -0.0063(7) -0.0069(7)
C1 0.0189(12) 0.0157(11) 0.0125(12) 0.0012(9) -0.0070(10) -0.0094(10)
C2 0.0139(12) 0.0180(11) 0.0116(12) 0.0009(9) -0.0046(10) -0.0066(10)
C3 0.0219(13) 0.0145(11) 0.0188(13) 0.0048(9) -0.0087(11) -0.0095(10)
C4 0.0195(13) 0.0199(11) 0.0143(12) 0.0034(9) -0.0072(10) -0.0108(10)
C5 0.0139(12) 0.0217(12) 0.0196(13) 0.0039(10) -0.0077(10) -0.0083(10)
C6 0.0194(13) 0.0155(11) 0.0148(12) 0.0041(9) -0.0075(10) -0.0082(10)
C7 0.0227(13) 0.0258(12) 0.0319(15) 0.0104(11) -0.0113(12) -0.0172(11)
C8 0.0483(19) 0.086(2) 0.0364(18) 0.0304(16) -0.0159(16) -0.0517(18)
C9 0.0405(18) 0.0340(16) 0.086(3) 0.0060(16) -0.0192(18) -0.0286(14)
C10 0.0300(16) 0.0459(17) 0.063(2) 0.0195(15) -0.0234(15) -0.0264(14)
C11 0.0313(15) 0.0313(14) 0.0217(14) -0.0011(11) -0.0135(13) -0.0055(12)
C12 0.060(2) 0.0476(18) 0.0464(19) 0.0052(15) -0.0358(17) -0.0237(16)
C13 0.079(3) 0.079(2) 0.0249(17) 0.0142(16) -0.0176(17) -0.048(2)
C14 0.0354(15) 0.0235(12) 0.0152(13) 0.0029(10) -0.0053(12) -0.0174(12)
C15 0.0416(18) 0.0361(15) 0.0312(16) -0.0056(13) -0.0001(14) -0.0183(14)
C16 0.0472(18) 0.0456(17) 0.0321(16) 0.0004(13) -0.0203(15) -0.0203(15)
C21 0.0376(16) 0.0189(12) 0.0383(17) 0.0041(11) -0.0124(14) -0.0146(12)
C22 0.093(3) 0.0295(15) 0.0387(19) 0.0006(13) -0.0300(19) -0.0221(17)
C23 0.102(3) 0.0236(15) 0.050(2) 0.0046(14) -0.040(2) -0.0097(17)
C24 0.0240(15) 0.0481(16) 0.0187(14) 0.0044(12) -0.0073(12) -0.0146(13)
C25 0.109(3) 0.068(2) 0.040(2) 0.0299(17) -0.042(2) -0.038(2)
C26 0.145(4) 0.068(2) 0.041(2) -0.0155(19) -0.017(2) -0.058(3)
C30 0.0269(14) 0.0249(12) 0.0142(12) 0.0039(10) -0.0093(11) -0.0155(11)
C31 0.0416(17) 0.0257(13) 0.0315(16) 0.0013(12) -0.0108(14) -0.0148(13)
C32 0.092(3) 0.0356(16) 0.0415(19) 0.0066(14) -0.021(2) -0.0430(19)
C33 0.089(3) 0.086(3) 0.0312(17) 0.0201(17) -0.0260(19) -0.078(2)
C34 0.0389(18) 0.083(2) 0.0353(18) 0.0174(16) -0.0198(15) -0.0413(18)
C35 0.0259(15) 0.0354(14) 0.0322(16) 0.0045(12) -0.0115(13) -0.0156(13)

loop_
_atom_type_symbol
_atom_type_description
_atom_type_scat_dispersion_real
_atom_type_scat_dispersion_imag
_atom_type_scat_source
C C 0.0033 0.0016 'International Tables Vol C Tables 4.2.6.8 and 6.1.1.4'
H H 0.0000 0.0000 'International Tables Vol C Tables 4.2.6.8 and 6.1.1.4'
O O 0.0106 0.0060 'International Tables Vol C Tables 4.2.6.8 and 6.1.1.4'
P P 0.1023 0.0942 'International Tables Vol C Tables 4.2.6.8 and 6.1.1.4'
Se Se -0.0929 2.2259 'International Tables Vol C Tables 4.2.6.8 and 6.1.1.4'
Sn Sn -0.6537 1.4246 'International Tables Vol C Tables 4.2.6.8 and 6.1.1.4'

loop_
_geom_angle_atom_site_label_1
_geom_angle_atom_site_label_2
_geom_angle_atom_site_label_3
_geom_angle
C1 Sn1 O2 76.14(6)
C1 Sn1 O1 76.07(6)
O2 Sn1 O1 152.13(5)
C1 Sn1 Se1 89.57(5)
O2 Sn1 Se1 87.56(4)
O1 Sn1 Se1 94.31(4)
C30 Se1 Sn1 95.35(6)
O1 P1 O1' 116.70(9)
O1 P1 O1'' 115.23(9)
O1' P1 O1'' 97.20(8)
O1 P1 C2 108.63(10)
O1' P1 C2 109.28(9)
O1'' P1 C2 109.23(9)
P1 O1 Sn1 116.42(8)
C11 O1' P1 121.37(14)
C14 O1'' P1 121.08(13)
O2 P2 O2' 115.86(9)
O2 P2 O2'' 112.98(9)
O2' P2 O2'' 102.88(8)
O2 P2 C6 110.04(10)
O2' P2 C6 104.98(10)
O2'' P2 C6 109.56(9)
P2 O2 Sn1 115.94(8)
C21 O2' P2 121.67(15)
C24 O2'' P2 119.53(14)
C6 C1 C2 115.4(2)
C6 C1 Sn1 122.70(15)
C2 C1 Sn1 121.90(15)
C3 C2 C1 121.89(19)
C3 C2 P1 121.52(16)
C1 C2 P1 116.55(17)
C2 C3 C4 122.5(2)
C2 C3 H3A 118.8
C4 C3 H3A 118.8
C5 C4 C3 116.0(2)
C5 C4 C7 123.72(19)
C3 C4 C7 120.21(19)
C6 C5 C4 121.8(2)
C6 C5 H5A 119.1
C4 C5 H5A 119.1
C5 C6 C1 122.4(2)
C5 C6 P2 122.64(16)
C1 C6 P2 114.97(17)
C4 C7 C10 112.9(2)
C4 C7 C9 110.8(2)
C10 C7 C9 107.7(2)
C4 C7 C8 107.95(19)
C10 C7 C8 108.3(2)
C9 C7 C8 109.1(2)
C7 C8 H8A 109.5
C7 C8 H8B 109.5
H8A C8 H8B 109.5
C7 C8 H8C 109.5
H8A C8 H8C 109.5
H8B C8 H8C 109.5
C7 C9 H9A 109.5
C7 C9 H9B 109.5
H9A C9 H9B 109.5
C7 C9 H9C 109.5
H9A C9 H9C 109.5
H9B C9 H9C 109.5
C7 C10 H10A 109.5
C7 C10 H10B 109.5
H10A C10 H10B 109.5
C7 C10 H10C 109.5
H10A C10 H10C 109.5
H10B C10 H10C 109.5
O1' C11 C12 109.6(2)
O1' C11 C13 105.2(2)
C12 C11 C13 114.0(2)
O1' C11 H11A 109.3
C12 C11 H11A 109.3
C13 C11 H11A 109.3
C11 C12 H12A 109.5
C11 C12 H12B 109.5
H12A C12 H12B 109.5
C11 C12 H12C 109.5
H12A C12 H12C 109.5
H12B C12 H12C 109.5
C11 C13 H13A 109.5
C11 C13 H13B 109.5
H13A C13 H13B 109.5
C11 C13 H13C 109.5
H13A C13 H13C 109.5
H13B C13 H13C 109.5
O1'' C14 C16 109.2(2)
O1'' C14 C15 105.62(19)
C16 C14 C15 113.3(2)
O1'' C14 H14A 109.5
C16 C14 H14A 109.5
C15 C14 H14A 109.5
C14 C15 H15A 109.5
C14 C15 H15B 109.5
H15A C15 H15B 109.5
C14 C15 H15C 109.5
H15A C15 H15C 109.5
H15B C15 H15C 109.5
C14 C16 H16A 109.5
C14 C16 H16B 109.5
H16A C16 H16B 109.5
C14 C16 H16C 109.5
H16A C16 H16C 109.5
H16B C16 H16C 109.5
O2' C21 C22 106.3(2)
O2' C21 C23 109.8(2)
C22 C21 C23 113.9(2)
O2' C21 H21A 108.9
C22 C21 H21A 108.9
C23 C21 H21A 108.9
C21 C22 H22A 109.5
C21 C22 H22B 109.5
H22A C22 H22B 109.5
C21 C22 H22C 109.5
H22A C22 H22C 109.5
H22B C22 H22C 109.5
C21 C23 H23A 109.5
C21 C23 H23B 109.5
H23A C23 H23B 109.5
C21 C23 H23C 109.5
H23A C23 H23C 109.5
H23B C23 H23C 109.5
C25 C24 O2'' 108.1(2)
C25 C24 C26 113.7(3)
O2'' C24 C26 108.0(2)
C25 C24 H24A 109.0
O2'' C24 H24A 109.0
C26 C24 H24A 109.0
C24 C25 H25A 109.5
C24 C25 H25B 109.5
H25A C25 H25B 109.5
C24 C25 H25C 109.5
H25A C25 H25C 109.5
H25B C25 H25C 109.5
C24 C26 H26A 109.5
C24 C26 H26B 109.5
H26A C26 H26B 109.5
C24 C26 H26C 109.5
H26A C26 H26C 109.5
H26B C26 H26C 109.5
C35 C30 C31 118.1(2)
C35 C30 Se1 121.47(18)
C31 C30 Se1 120.39(19)
C32 C31 C30 120.1(3)
C32 C31 H31A 120.0
C30 C31 H31A 120.0
C33 C32 C31 121.3(3)
C33 C32 H32A 119.4
C31 C32 H32A 119.4
C34 C33 C32 118.6(3)
C34 C33 H33A 120.7
C32 C33 H33A 120.7
C33 C34 C35 121.0(3)
C33 C34 H34A 119.5
C35 C34 H34A 119.5
C30 C35 C34 120.8(3)
C30 C35 H35A 119.6
C34 C35 H35A 119.6

loop_
_geom_bond_atom_site_label_1
_geom_bond_atom_site_label_2
_geom_bond_distance
Sn1 C1 2.223(2)
Sn1 O2 2.4406(14)
Sn1 O1 2.4612(14)
Sn1 Se1 2.6373(3)
Se1 C30 1.909(2)
P1 O1 1.4783(16)
P1 O1' 1.5574(15)
P1 O1'' 1.5623(15)
P1 C2 1.786(2)
O1' C11 1.471(3)
O1'' C14 1.477(3)
P2 O2 1.4770(16)
P2 O2' 1.5575(16)
P2 O2'' 1.5690(15)
P2 C6 1.781(2)
O2' C21 1.478(3)
O2'' C24 1.470(3)
C1 C6 1.398(3)
C1 C2 1.401(3)
C2 C3 1.380(3)
C3 C4 1.391(3)
C3 H3A 0.9300
C4 C5 1.389(3)
C4 C7 1.517(3)
C5 C6 1.387(3)
C5 H5A 0.9300
C7 C10 1.528(3)
C7 C9 1.529(3)
C7 C8 1.533(3)
C8 H8A 0.9600
C8 H8B 0.9600
C8 H8C 0.9600
C9 H9A 0.9600
C9 H9B 0.9600
C9 H9C 0.9600
C10 H10A 0.9600
C10 H10B 0.9600
C10 H10C 0.9600
C11 C12 1.494(4)
C11 C13 1.497(4)
C11 H11A 0.9800
C12 H12A 0.9600
C12 H12B 0.9600
C12 H12C 0.9600
C13 H13A 0.9600
C13 H13B 0.9600
C13 H13C 0.9600
C14 C16 1.495(3)
C14 C15 1.502(3)
C14 H14A 0.9800
C15 H15A 0.9600
C15 H15B 0.9600
C15 H15C 0.9600
C16 H16A 0.9600
C16 H16B 0.9600
C16 H16C 0.9600
C21 C22 1.478(4)
C21 C23 1.484(4)
C21 H21A 0.9800
C22 H22A 0.9600
C22 H22B 0.9600
C22 H22C 0.9600
C23 H23A 0.9600
C23 H23B 0.9600
C23 H23C 0.9600
C24 C25 1.464(4)
C24 C26 1.480(4)
C24 H24A 0.9800
C25 H25A 0.9600
C25 H25B 0.9600
C25 H25C 0.9600
C26 H26A 0.9600
C26 H26B 0.9600
C26 H26C 0.9600
C30 C35 1.374(3)
C30 C31 1.386(3)
C31 C32 1.375(4)
C31 H31A 0.9300
C32 C33 1.368(4)
C32 H32A 0.9300
C33 C34 1.358(4)
C33 H33A 0.9300
C34 C35 1.376(4)
C34 H34A 0.9300
C35 H35A 0.9300

loop_
_geom_torsion_atom_site_label_1
_geom_torsion_atom_site_label_2
_geom_torsion_atom_site_label_3
_geom_torsion_atom_site_label_4
_geom_torsion
C1 Sn1 Se1 C30 -174.22(8)
O2 Sn1 Se1 C30 -98.07(8)
O1 Sn1 Se1 C30 109.79(8)
O1' P1 O1 Sn1 -130.77(8)
O1'' P1 O1 Sn1 116.15(9)
C2 P1 O1 Sn1 -6.74(12)
C1 Sn1 O1 P1 4.33(9)
O2 Sn1 O1 P1 -0.13(17)
Se1 Sn1 O1 P1 92.81(9)
O1 P1 O1' C11 68.48(18)
O1'' P1 O1' C11 -168.53(17)
C2 P1 O1' C11 -55.21(19)
O1 P1 O1'' C14 -51.77(18)
O1' P1 O1'' C14 -175.84(16)
C2 P1 O1'' C14 70.80(18)
O2' P2 O2 Sn1 113.89(9)
O2'' P2 O2 Sn1 -127.77(8)
C6 P2 O2 Sn1 -4.97(12)
C1 Sn1 O2 P2 3.81(9)
O1 Sn1 O2 P2 8.28(17)
Se1 Sn1 O2 P2 -86.34(9)
O2 P2 O2' C21 32.26(19)
O2'' P2 O2' C21 -91.52(17)
C6 P2 O2' C21 153.86(17)
O2 P2 O2'' C24 40.54(18)
O2' P2 O2'' C24 166.21(16)
C6 P2 O2'' C24 -82.54(18)
O2 Sn1 C1 C6 -1.40(16)
O1 Sn1 C1 C6 -179.25(18)
Se1 Sn1 C1 C6 86.19(16)
O2 Sn1 C1 C2 178.00(17)
O1 Sn1 C1 C2 0.15(15)
Se1 Sn1 C1 C2 -94.41(16)
C6 C1 C2 C3 -2.1(3)
Sn1 C1 C2 C3 178.48(15)
C6 C1 C2 P1 175.60(15)
Sn1 C1 C2 P1 -3.8(2)
O1 P1 C2 C3 -175.29(17)
O1' P1 C2 C3 -47.0(2)
O1'' P1 C2 C3 58.3(2)
O1 P1 C2 C1 7.01(19)
O1' P1 C2 C1 135.34(16)
O1'' P1 C2 C1 -119.43(16)
C1 C2 C3 C4 1.8(3)
P1 C2 C3 C4 -175.81(16)
C2 C3 C4 C5 -0.2(3)
C2 C3 C4 C7 -177.3(2)
C3 C4 C5 C6 -0.9(3)
C7 C4 C5 C6 176.0(2)
C4 C5 C6 C1 0.5(3)
C4 C5 C6 P2 -178.18(16)
C2 C1 C6 C5 1.0(3)
Sn1 C1 C6 C5 -179.57(16)
C2 C1 C6 P2 179.76(15)
Sn1 C1 C6 P2 -0.8(2)
O2 P2 C6 C5 -177.30(17)
O2' P2 C6 C5 57.4(2)
O2'' P2 C6 C5 -52.5(2)
O2 P2 C6 C1 3.94(19)
O2' P2 C6 C1 -121.39(16)
O2'' P2 C6 C1 128.74(15)
C5 C4 C7 C10 14.3(3)
C3 C4 C7 C10 -168.9(2)
C5 C4 C7 C9 135.2(2)
C3 C4 C7 C9 -48.0(3)
C5 C4 C7 C8 -105.4(2)
C3 C4 C7 C8 71.4(3)
P1 O1' C11 C12 -90.6(2)
P1 O1' C11 C13 146.39(18)
P1 O1'' C14 C16 -94.1(2)
P1 O1'' C14 C15 143.70(17)
P2 O2' C21 C22 -155.83(19)
P2 O2' C21 C23 80.6(3)
P2 O2'' C24 C25 -125.2(2)
P2 O2'' C24 C26 111.4(2)
Sn1 Se1 C30 C35 -66.09(19)
Sn1 Se1 C30 C31 114.36(18)
C35 C30 C31 C32 0.0(4)
Se1 C30 C31 C32 179.6(2)
C30 C31 C32 C33 0.1(4)
C31 C32 C33 C34 0.0(4)
C32 C33 C34 C35 -0.2(4)
C31 C30 C35 C34 -0.2(4)
Se1 C30 C35 C34 -179.77(19)
C33 C34 C35 C30 0.3(4)
